data_8101717
loop_
_publ_author_name
'H.-G. Zhang'
'W.-T. Yu'
'L. Wang'
'J.-X. Yang'
'Z. Liu'
'X.-T. Tao'
'M.-H. Jiang'

_publ_section_title
;
Crystal structure of N,N,N',N'-tetraphenyl-1,4-benzenediamine, C~30~H~24~N~2~
;
_journal_issue 1
_journal_name_full 'Zeitschrift f\"ur Kristallographie - New Crystal Structures'
_journal_page_first 101
_journal_page_last 102
_journal_volume 220
_journal_year 2005
_chemical_formula_moiety 'C30 H24 N2'
_chemical_formula_sum 'C30 H24 N2'
_chemical_formula_weight 412.51
_chemical_name_systematic
; 
 N,N,N',N'-tetraphenyl-1,4-benzenediamine 
;
_space_group_IT_number 2
_symmetry_cell_setting triclinic
_symmetry_space_group_name_Hall '-P 1'
_symmetry_space_group_name_H-M 'P -1'
_atom_sites_solution_hydrogens difmap
_atom_sites_solution_primary direct
_atom_sites_solution_secondary difmap
_audit_creation_method SHELXL-97
_cell_angle_alpha 106.367(14)
_cell_angle_beta 99.843(16)
_cell_angle_gamma 96.037(18)
_cell_formula_units_Z 2
_cell_length_a 8.4352(16)
_cell_length_b 10.4102(11)
_cell_length_c 13.802(2)
_cell_measurement_reflns_used 29
_cell_measurement_temperature 293(2)
_cell_measurement_theta_max 12.50
_cell_measurement_theta_min 4.98
_cell_volume 1130.6(3)
_computing_cell_refinement 'Bruker XSCANS(Bruker,1996)'
_computing_data_collection 'Bruker XSCANS(Bruker,1996)'
_computing_data_reduction 'Bruker SHELXTL(Bruker.1997)'
_computing_molecular_graphics 'Bruker SHELXTL(Bruker.1997)'
_computing_structure_refinement 'Bruker SHELXTL(Bruker.1997)'
_computing_structure_solution 'SIR97 (Altomare,1999)'
_diffrn_ambient_temperature 293(2)
_diffrn_measured_fraction_theta_full 0.990
_diffrn_measured_fraction_theta_max 0.990
_diffrn_measurement_device_type 'Bruker P4'
_diffrn_measurement_method \w
_diffrn_radiation_monochromator graphite
_diffrn_radiation_source 'fine-focus sealed tube'
_diffrn_radiation_type MoK\a
_diffrn_radiation_wavelength 0.71073
_diffrn_reflns_av_R_equivalents 0.0229
_diffrn_reflns_av_sigmaI/netI 0.0793
_diffrn_reflns_limit_h_max 1
_diffrn_reflns_limit_h_min -11
_diffrn_reflns_limit_k_max 13
_diffrn_reflns_limit_k_min -13
_diffrn_reflns_limit_l_max 18
_diffrn_reflns_limit_l_min -18
_diffrn_reflns_number 6498
_diffrn_reflns_theta_full 27.99
_diffrn_reflns_theta_max 27.99
_diffrn_reflns_theta_min 2.07
_diffrn_standards_decay_% 0.2
_diffrn_standards_interval_count 97
_diffrn_standards_number 3
_exptl_absorpt_coefficient_mu 0.071
_exptl_absorpt_correction_T_max 0.979
_exptl_absorpt_correction_T_min 0.952
_exptl_absorpt_correction_type psi-scan
_exptl_absorpt_process_details 'Bruker XSCANS(Bruker,1996)'
_exptl_crystal_colour white
_exptl_crystal_density_diffrn 1.212
_exptl_crystal_density_method 'not measured'
_exptl_crystal_description prism
_exptl_crystal_F_000 436
_exptl_crystal_size_max 0.38
_exptl_crystal_size_mid 0.34
_exptl_crystal_size_min 0.11
_refine_diff_density_max 0.133
_refine_diff_density_min -0.146
_refine_diff_density_rms 0.033
_refine_ls_extinction_coef 0.038(2)
_refine_ls_extinction_expression Fc^*^=kFc[1+0.001xFc^2^\l^3^/sin(2\q)]^-1/4^
_refine_ls_extinction_method SHELXL
_refine_ls_goodness_of_fit_ref 0.889
_refine_ls_hydrogen_treatment refall
_refine_ls_matrix_type full
_refine_ls_number_parameters 386
_refine_ls_number_reflns 5402
_refine_ls_number_restraints 0
_refine_ls_restrained_S_all 0.889
_refine_ls_R_factor_all 0.1500
_refine_ls_R_factor_gt 0.0501
_refine_ls_shift/su_max 0.000
_refine_ls_shift/su_mean 0.000
_refine_ls_structure_factor_coef Fsqd
_refine_ls_weighting_details 'calc w=1/[\s^2^(Fo^2^)+(0.0499P)^2^+0.0000P] where P=(Fo^2^+2Fc^2^)/3'
_refine_ls_weighting_scheme calc
_refine_ls_wR_factor_gt 0.0952
_refine_ls_wR_factor_ref 0.1317
_reflns_number_gt 2197
_reflns_number_total 5402
_reflns_threshold_expression >2sigma(I)
_cod_data_source_file 1267-1454.cff
_cod_data_source_block TPD
_cod_depositor_comments
;
The following automatic conversions were performed:
'_symmetry_cell_setting' value 'Triclinic' changed to 'triclinic'
according to '/home/saulius/struct/CIF-dictionaries/cif_core.dic'
dictionary named 'cif_core.dic' version 2.4.1 from 2010-06-29.

Automatic conversion script
Id: cif_fix_enum 1555 2011-01-17 13:19:09Z saulius 
;
_cod_original_sg_symbol_H-M P-1
_cod_database_code 8101717

loop_
_symmetry_equiv_pos_as_xyz
'x, y, z'
'-x, -y, -z'

loop_
_atom_site_label
_atom_site_type_symbol
_atom_site_fract_x
_atom_site_fract_y
_atom_site_fract_z
_atom_site_U_iso_or_equiv
_atom_site_adp_type
_atom_site_occupancy
_atom_site_symmetry_multiplicity
_atom_site_Wyckoff_symbol
_atom_site_calc_flag
_atom_site_refinement_flags
_atom_site_disorder_assembly
_atom_site_disorder_group
C1 C 0.2608(3) 0.4565(2) 0.20063(15) 0.0479(6) Uani 1 2 i d . . .
C2 C 0.1566(3) 0.3552(2) 0.12103(18) 0.0581(6) Uani 1 2 i d . . .
C3 C 0.0030(3) 0.3093(3) 0.1327(2) 0.0703(8) Uani 1 2 i d . . .
C4 C -0.0466(3) 0.3589(3) 0.2232(2) 0.0716(8) Uani 1 2 i d . . .
C5 C 0.0557(3) 0.4589(3) 0.3024(2) 0.0685(8) Uani 1 2 i d . . .
C6 C 0.2081(3) 0.5086(3) 0.29192(17) 0.0579(6) Uani 1 2 i d . . .
C7 C 0.5450(3) 0.5567(2) 0.28266(15) 0.0508(6) Uani 1 2 i d . . .
C8 C 0.5756(3) 0.4775(3) 0.34746(18) 0.0628(7) Uani 1 2 i d . . .
C9 C 0.6937(3) 0.5273(4) 0.4366(2) 0.0781(8) Uani 1 2 i d . . .
C10 C 0.7838(4) 0.6538(4) 0.4616(2) 0.0840(9) Uani 1 2 i d . . .
C11 C 0.7564(3) 0.7314(3) 0.3974(2) 0.0783(9) Uani 1 2 i d . . .
C12 C 0.6365(3) 0.6836(3) 0.30772(18) 0.0603(7) Uani 1 2 i d . . .
C13 C 0.4582(3) 0.5031(2) 0.09464(14) 0.0459(5) Uani 1 2 i d . . .
C14 C 0.6114(3) 0.4804(2) 0.07736(16) 0.0487(6) Uani 1 2 i d . . .
C15 C 0.3474(3) 0.5237(2) 0.01606(16) 0.0490(6) Uani 1 2 i d . . .
C16 C 0.2472(3) -0.0578(2) 0.18094(15) 0.0528(6) Uani 1 2 i d . . .
C17 C 0.2142(3) -0.1649(3) 0.2188(2) 0.0707(8) Uani 1 2 i d . . .
C18 C 0.0541(4) -0.2235(3) 0.2071(2) 0.0761(8) Uani 1 2 i d . . .
C19 C -0.0720(4) -0.1781(3) 0.1584(2) 0.0690(8) Uani 1 2 i d . . .
C20 C -0.0399(3) -0.0725(3) 0.1210(2) 0.0723(8) Uani 1 2 i d . . .
C21 C 0.1185(3) -0.0125(3) 0.13259(19) 0.0651(7) Uani 1 2 i d . . .
C22 C 0.5217(3) 0.0545(2) 0.28314(16) 0.0551(6) Uani 1 2 i d . . .
C23 C 0.4686(4) 0.0992(3) 0.37460(19) 0.0741(8) Uani 1 2 i d . . .
C24 C 0.5812(4) 0.1477(3) 0.4670(2) 0.0888(10) Uani 1 2 i d . . .
C25 C 0.7444(4) 0.1552(3) 0.4709(2) 0.0922(10) Uani 1 2 i d . . .
C26 C 0.7961(4) 0.1121(3) 0.3805(2) 0.0874(9) Uani 1 2 i d . . .
C27 C 0.6875(3) 0.0630(3) 0.2876(2) 0.0704(8) Uani 1 2 i d . . .
C28 C 0.4574(3) 0.0020(2) 0.09350(15) 0.0566(6) Uani 1 2 i d . . .
C29 C 0.4389(3) -0.1181(3) 0.01559(17) 0.0663(7) Uani 1 2 i d . . .
C30 C 0.5175(3) 0.1208(3) 0.07710(18) 0.0653(7) Uani 1 2 i d . . .
N1 N 0.4191(2) 0.50669(18) 0.19163(12) 0.0545(5) Uani 1 2 i d . . .
N2 N 0.4101(2) 0.0021(2) 0.18812(13) 0.0687(6) Uani 1 2 i d . . .
H2 H 0.194(2) 0.3185(19) 0.0559(14) 0.054(6) Uiso 1 2 i d . . .
H3 H -0.065(3) 0.245(2) 0.0750(17) 0.078(8) Uiso 1 2 i d . . .
H4 H -0.152(3) 0.327(2) 0.2299(17) 0.083(8) Uiso 1 2 i d . . .
H5 H 0.027(3) 0.498(2) 0.3667(16) 0.076(8) Uiso 1 2 i d . . .
H6 H 0.286(2) 0.578(2) 0.3461(15) 0.065(7) Uiso 1 2 i d . . .
H8 H 0.511(2) 0.387(2) 0.3257(14) 0.057(6) Uiso 1 2 i d . . .
H9 H 0.711(3) 0.471(3) 0.4819(19) 0.097(9) Uiso 1 2 i d . . .
H10 H 0.866(3) 0.684(3) 0.524(2) 0.111(10) Uiso 1 2 i d . . .
H11 H 0.814(3) 0.821(3) 0.4126(19) 0.104(10) Uiso 1 2 i d . . .
H12 H 0.611(2) 0.737(2) 0.2622(15) 0.063(7) Uiso 1 2 i d . . .
H14 H 0.692(2) 0.4617(19) 0.1302(14) 0.059(6) Uiso 1 2 i d . . .
H15 H 0.237(2) 0.5416(18) 0.0245(13) 0.049(6) Uiso 1 2 i d . . .
H17 H 0.299(3) -0.196(3) 0.2520(19) 0.101(10) Uiso 1 2 i d . . .
H18 H 0.035(3) -0.299(3) 0.2329(18) 0.100(9) Uiso 1 2 i d . . .
H19 H -0.186(3) -0.219(3) 0.1511(17) 0.094(9) Uiso 1 2 i d . . .
H20 H -0.130(3) -0.038(2) 0.0879(17) 0.087(9) Uiso 1 2 i d . . .
H21 H 0.147(3) 0.063(2) 0.1107(17) 0.089(8) Uiso 1 2 i d . . .
H23 H 0.351(3) 0.093(3) 0.3746(18) 0.098(9) Uiso 1 2 i d . . .
H24 H 0.541(3) 0.181(2) 0.5294(19) 0.094(9) Uiso 1 2 i d . . .
H25 H 0.824(3) 0.182(3) 0.535(2) 0.113(11) Uiso 1 2 i d . . .
H26 H 0.910(3) 0.113(2) 0.3780(17) 0.079(8) Uiso 1 2 i d . . .
H27 H 0.725(3) 0.031(2) 0.2255(18) 0.087(8) Uiso 1 2 i d . . .
H29 H 0.399(3) -0.208(2) 0.0233(16) 0.082(7) Uiso 1 2 i d . . .
H30 H 0.527(3) 0.204(2) 0.1307(16) 0.072(7) Uiso 1 2 i d . . .

loop_
_atom_site_aniso_label
_atom_site_aniso_U_11
_atom_site_aniso_U_22
_atom_site_aniso_U_33
_atom_site_aniso_U_23
_atom_site_aniso_U_13
_atom_site_aniso_U_12
C1 0.0500(14) 0.0574(14) 0.0434(12) 0.0252(11) 0.0139(11) 0.0063(11)
C2 0.0579(15) 0.0634(16) 0.0523(14) 0.0173(12) 0.0161(13) 0.0009(13)
C3 0.0580(17) 0.0739(19) 0.0782(19) 0.0300(16) 0.0095(16) -0.0028(15)
C4 0.0513(17) 0.093(2) 0.090(2) 0.0538(18) 0.0225(16) 0.0116(16)
C5 0.0663(18) 0.095(2) 0.0628(17) 0.0399(16) 0.0316(15) 0.0234(16)
C6 0.0575(16) 0.0740(17) 0.0475(14) 0.0247(12) 0.0172(12) 0.0073(14)
C7 0.0501(14) 0.0670(15) 0.0378(11) 0.0187(11) 0.0156(10) 0.0025(12)
C8 0.0650(17) 0.0752(18) 0.0504(14) 0.0261(13) 0.0122(13) 0.0015(15)
C9 0.0658(19) 0.120(3) 0.0545(16) 0.0403(17) 0.0072(14) 0.0118(18)
C10 0.0631(19) 0.122(3) 0.0544(17) 0.0172(18) 0.0036(15) 0.0006(19)
C11 0.0593(18) 0.087(2) 0.0731(19) 0.0085(17) 0.0130(15) -0.0109(17)
C12 0.0557(16) 0.0708(17) 0.0553(15) 0.0212(13) 0.0163(13) 0.0008(13)
C13 0.0538(14) 0.0517(14) 0.0358(11) 0.0184(9) 0.0134(10) 0.0038(11)
C14 0.0484(14) 0.0602(15) 0.0446(12) 0.0261(11) 0.0110(11) 0.0101(12)
C15 0.0474(14) 0.0613(15) 0.0451(12) 0.0234(11) 0.0142(11) 0.0110(12)
C16 0.0564(15) 0.0621(15) 0.0431(12) 0.0175(11) 0.0206(11) 0.0034(12)
C17 0.0581(18) 0.085(2) 0.0863(19) 0.0506(16) 0.0206(15) 0.0124(15)
C18 0.069(2) 0.080(2) 0.096(2) 0.0472(17) 0.0306(16) 0.0032(16)
C19 0.0557(17) 0.086(2) 0.0684(17) 0.0244(15) 0.0248(14) 0.0016(16)
C20 0.0603(18) 0.102(2) 0.0713(17) 0.0415(16) 0.0280(14) 0.0245(17)
C21 0.0717(19) 0.0696(18) 0.0702(17) 0.0362(14) 0.0309(14) 0.0156(15)
C22 0.0590(15) 0.0573(15) 0.0470(13) 0.0128(11) 0.0192(12) -0.0035(12)
C23 0.073(2) 0.091(2) 0.0516(15) 0.0100(13) 0.0248(15) -0.0021(17)
C24 0.095(2) 0.104(2) 0.0516(17) 0.0015(15) 0.0256(18) -0.0104(19)
C25 0.084(2) 0.111(3) 0.0612(19) 0.0141(17) 0.0003(18) -0.014(2)
C26 0.067(2) 0.109(3) 0.075(2) 0.0147(17) 0.0155(18) 0.0009(19)
C27 0.0674(18) 0.083(2) 0.0551(16) 0.0094(14) 0.0224(15) 0.0024(15)
C28 0.0590(15) 0.0649(16) 0.0437(12) 0.0144(11) 0.0194(11) -0.0071(12)
C29 0.084(2) 0.0569(16) 0.0576(14) 0.0166(13) 0.0280(14) -0.0100(14)
C30 0.0820(19) 0.0551(16) 0.0529(14) 0.0062(12) 0.0286(13) -0.0100(14)
N1 0.0514(12) 0.0764(14) 0.0354(9) 0.0213(9) 0.0104(9) -0.0051(10)
N2 0.0615(13) 0.0976(16) 0.0422(11) 0.0191(10) 0.0194(10) -0.0155(12)

loop_
_atom_type_symbol
_atom_type_description
_atom_type_scat_dispersion_real
_atom_type_scat_dispersion_imag
_atom_type_scat_source
C C 0.0033 0.0016 'International Tables Vol C Tables 4.2.6.8 and 6.1.1.4'
H H 0.0000 0.0000 'International Tables Vol C Tables 4.2.6.8 and 6.1.1.4'
N N 0.0061 0.0033 'International Tables Vol C Tables 4.2.6.8 and 6.1.1.4'

loop_
_geom_angle_atom_site_label_1
_geom_angle_atom_site_label_2
_geom_angle_atom_site_label_3
_geom_angle
_geom_angle_site_symmetry_1
_geom_angle_site_symmetry_3
_geom_angle_publ_flag
C2 C1 C6 118.4(2) . . ?
C2 C1 N1 121.8(2) . . ?
C6 C1 N1 119.8(2) . . ?
C1 C2 C3 120.1(2) . . ?
C1 C2 H2 118.5(11) . . ?
C3 C2 H2 121.5(11) . . ?
C4 C3 C2 121.2(3) . . ?
C4 C3 H3 122.1(15) . . ?
C2 C3 H3 116.7(15) . . ?
C3 C4 C5 119.1(3) . . ?
C3 C4 H4 120.2(14) . . ?
C5 C4 H4 120.6(14) . . ?
C4 C5 C6 120.8(3) . . ?
C4 C5 H5 122.9(14) . . ?
C6 C5 H5 116.3(14) . . ?
C5 C6 C1 120.4(3) . . ?
C5 C6 H6 124.1(12) . . ?
C1 C6 H6 115.5(12) . . ?
C12 C7 C8 119.3(2) . . ?
C12 C7 N1 120.7(2) . . ?
C8 C7 N1 120.0(2) . . ?
C9 C8 C7 119.9(3) . . ?
C9 C8 H8 123.3(12) . . ?
C7 C8 H8 116.8(12) . . ?
C10 C9 C8 120.6(3) . . ?
C10 C9 H9 120.9(15) . . ?
C8 C9 H9 118.5(15) . . ?
C11 C10 C9 119.9(3) . . ?
C11 C10 H10 122.3(17) . . ?
C9 C10 H10 117.8(17) . . ?
C10 C11 C12 120.4(3) . . ?
C10 C11 H11 122.7(16) . . ?
C12 C11 H11 116.9(16) . . ?
C7 C12 C11 120.0(3) . . ?
C7 C12 H12 117.5(12) . . ?
C11 C12 H12 122.5(12) . . ?
C14 C13 C15 118.21(18) . . ?
C14 C13 N1 119.95(19) . . ?
C15 C13 N1 121.8(2) . . ?
C15 C14 C13 121.2(2) 2_665 . ?
C15 C14 H14 117.9(11) 2_665 . ?
C13 C14 H14 120.8(11) . . ?
C14 C15 C13 120.6(2) 2_665 . ?
C14 C15 H15 117.8(10) 2_665 . ?
C13 C15 H15 121.6(10) . . ?
C21 C16 C17 118.3(2) . . ?
C21 C16 N2 120.2(2) . . ?
C17 C16 N2 121.4(2) . . ?
C16 C17 C18 119.7(3) . . ?
C16 C17 H17 119.4(16) . . ?
C18 C17 H17 120.9(16) . . ?
C19 C18 C17 121.3(3) . . ?
C19 C18 H18 120.9(16) . . ?
C17 C18 H18 117.8(16) . . ?
C18 C19 C20 119.2(3) . . ?
C18 C19 H19 121.3(15) . . ?
C20 C19 H19 119.5(15) . . ?
C19 C20 C21 120.3(3) . . ?
C19 C20 H20 119.7(14) . . ?
C21 C20 H20 120.0(14) . . ?
C16 C21 C20 121.2(2) . . ?
C16 C21 H21 115.2(15) . . ?
C20 C21 H21 123.6(15) . . ?
C27 C22 C23 118.3(2) . . ?
C27 C22 N2 120.7(2) . . ?
C23 C22 N2 120.9(2) . . ?
C24 C23 C22 119.5(3) . . ?
C24 C23 H23 119.8(15) . . ?
C22 C23 H23 120.6(15) . . ?
C25 C24 C23 121.8(3) . . ?
C25 C24 H24 120.3(15) . . ?
C23 C24 H24 117.8(15) . . ?
C24 C25 C26 118.4(3) . . ?
C24 C25 H25 122.7(17) . . ?
C26 C25 H25 118.6(17) . . ?
C25 C26 C27 121.2(3) . . ?
C25 C26 H26 122.5(14) . . ?
C27 C26 H26 116.3(14) . . ?
C26 C27 C22 120.7(3) . . ?
C26 C27 H27 120.5(15) . . ?
C22 C27 H27 118.8(15) . . ?
C29 C28 C30 118.80(19) . . ?
C29 C28 N2 119.7(2) . . ?
C30 C28 N2 121.5(2) . . ?
C28 C29 C30 120.9(2) . 2_655 ?
C28 C29 H29 122.7(13) . . ?
C30 C29 H29 116.4(13) 2_655 . ?
C28 C30 C29 120.3(2) . 2_655 ?
C28 C30 H30 118.3(13) . . ?
C29 C30 H30 121.4(13) 2_655 . ?
C1 N1 C13 122.36(17) . . ?
C1 N1 C7 118.65(16) . . ?
C13 N1 C7 118.93(17) . . ?
C22 N2 C16 121.84(17) . . ?
C22 N2 C28 121.15(18) . . ?
C16 N2 C28 116.97(18) . . ?

loop_
_geom_bond_atom_site_label_1
_geom_bond_atom_site_label_2
_geom_bond_distance
_geom_bond_site_symmetry_2
_geom_bond_publ_flag
C1 C2 1.384(3) . ?
C1 C6 1.392(3) . ?
C1 N1 1.420(2) . ?
C2 C3 1.385(3) . ?
C2 H2 0.990(18) . ?
C3 C4 1.365(4) . ?
C3 H3 0.94(2) . ?
C4 C5 1.367(4) . ?
C4 H4 0.95(2) . ?
C5 C6 1.380(3) . ?
C5 H5 0.95(2) . ?
C6 H6 0.971(19) . ?
C7 C12 1.377(3) . ?
C7 C8 1.388(3) . ?
C7 N1 1.427(2) . ?
C8 C9 1.374(3) . ?
C8 H8 0.971(19) . ?
C9 C10 1.369(4) . ?
C9 H9 0.97(2) . ?
C10 C11 1.365(4) . ?
C10 H10 0.96(3) . ?
C11 C12 1.386(3) . ?
C11 H11 0.95(3) . ?
C12 H12 0.96(2) . ?
C13 C14 1.386(3) . ?
C13 C15 1.387(3) . ?
C13 N1 1.424(2) . ?
C14 C15 1.382(3) 2_665 ?
C14 H14 0.987(19) . ?
C15 C14 1.382(3) 2_665 ?
C15 H15 0.985(19) . ?
C16 C21 1.372(3) . ?
C16 C17 1.381(3) . ?
C16 N2 1.423(3) . ?
C17 C18 1.385(3) . ?
C17 H17 0.92(3) . ?
C18 C19 1.359(4) . ?
C18 H18 0.96(2) . ?
C19 C20 1.361(3) . ?
C19 H19 0.99(2) . ?
C20 C21 1.377(3) . ?
C20 H20 0.97(2) . ?
C21 H21 0.94(2) . ?
C22 C27 1.381(3) . ?
C22 C23 1.384(3) . ?
C22 N2 1.404(3) . ?
C23 C24 1.380(4) . ?
C23 H23 0.99(2) . ?
C24 C25 1.361(4) . ?
C24 H24 0.97(2) . ?
C25 C26 1.365(4) . ?
C25 H25 0.96(3) . ?
C26 C27 1.369(4) . ?
C26 H26 0.97(2) . ?
C27 H27 0.95(2) . ?
C28 C29 1.374(3) . ?
C28 C30 1.379(3) . ?
C28 N2 1.429(2) . ?
C29 C30 1.384(3) 2_655 ?
C29 H29 1.00(2) . ?
C30 C29 1.384(3) 2_655 ?
C30 H30 0.95(2) . ?

loop_
_geom_torsion_atom_site_label_1
_geom_torsion_atom_site_label_2
_geom_torsion_atom_site_label_3
_geom_torsion_atom_site_label_4
_geom_torsion
_geom_torsion_site_symmetry_1
_geom_torsion_site_symmetry_2
_geom_torsion_site_symmetry_3
_geom_torsion_site_symmetry_4
_geom_torsion_publ_flag
C6 C1 C2 C3 0.9(3) . . . . ?
N1 C1 C2 C3 -179.8(2) . . . . ?
C1 C2 C3 C4 -2.3(4) . . . . ?
C2 C3 C4 C5 2.2(4) . . . . ?
C3 C4 C5 C6 -0.7(4) . . . . ?
C4 C5 C6 C1 -0.7(4) . . . . ?
C2 C1 C6 C5 0.5(3) . . . . ?
N1 C1 C6 C5 -178.8(2) . . . . ?
C12 C7 C8 C9 1.4(4) . . . . ?
N1 C7 C8 C9 -178.1(2) . . . . ?
C7 C8 C9 C10 -1.1(4) . . . . ?
C8 C9 C10 C11 0.0(5) . . . . ?
C9 C10 C11 C12 0.7(4) . . . . ?
C8 C7 C12 C11 -0.7(4) . . . . ?
N1 C7 C12 C11 178.8(2) . . . . ?
C10 C11 C12 C7 -0.4(4) . . . . ?
C15 C13 C14 C15 -1.0(4) . . . 2_665 ?
N1 C13 C14 C15 179.93(19) . . . 2_665 ?
C14 C13 C15 C14 1.0(4) . . . 2_665 ?
N1 C13 C15 C14 -179.95(19) . . . 2_665 ?
C21 C16 C17 C18 0.1(4) . . . . ?
N2 C16 C17 C18 -177.7(2) . . . . ?
C16 C17 C18 C19 0.3(4) . . . . ?
C17 C18 C19 C20 -0.3(4) . . . . ?
C18 C19 C20 C21 -0.1(4) . . . . ?
C17 C16 C21 C20 -0.5(4) . . . . ?
N2 C16 C21 C20 177.3(2) . . . . ?
C19 C20 C21 C16 0.5(4) . . . . ?
C27 C22 C23 C24 -1.4(4) . . . . ?
N2 C22 C23 C24 178.7(2) . . . . ?
C22 C23 C24 C25 1.2(5) . . . . ?
C23 C24 C25 C26 -0.6(5) . . . . ?
C24 C25 C26 C27 0.4(5) . . . . ?
C25 C26 C27 C22 -0.7(5) . . . . ?
C23 C22 C27 C26 1.2(4) . . . . ?
N2 C22 C27 C26 -178.9(2) . . . . ?
C30 C28 C29 C30 1.2(4) . . . 2_655 ?
N2 C28 C29 C30 179.4(2) . . . 2_655 ?
C29 C28 C30 C29 -1.2(4) . . . 2_655 ?
N2 C28 C30 C29 -179.4(2) . . . 2_655 ?
C2 C1 N1 C13 27.1(3) . . . . ?
C6 C1 N1 C13 -153.7(2) . . . . ?
C2 C1 N1 C7 -150.0(2) . . . . ?
C6 C1 N1 C7 29.3(3) . . . . ?
C14 C13 N1 C1 -144.8(2) . . . . ?
C15 C13 N1 C1 36.2(3) . . . . ?
C14 C13 N1 C7 32.3(3) . . . . ?
C15 C13 N1 C7 -146.8(2) . . . . ?
C12 C7 N1 C1 -127.7(2) . . . . ?
C8 C7 N1 C1 51.8(3) . . . . ?
C12 C7 N1 C13 55.2(3) . . . . ?
C8 C7 N1 C13 -125.3(2) . . . . ?
C27 C22 N2 C16 154.6(2) . . . . ?
C23 C22 N2 C16 -25.5(3) . . . . ?
C27 C22 N2 C28 -23.0(4) . . . . ?
C23 C22 N2 C28 156.9(2) . . . . ?
C21 C16 N2 C22 126.1(3) . . . . ?
C17 C16 N2 C22 -56.1(3) . . . . ?
C21 C16 N2 C28 -56.1(3) . . . . ?
C17 C16 N2 C28 121.6(3) . . . . ?
C29 C28 N2 C22 122.8(3) . . . . ?
C30 C28 N2 C22 -59.0(3) . . . . ?
C29 C28 N2 C16 -55.0(3) . . . . ?
C30 C28 N2 C16 123.2(3) . . . . ?
